data_1527889
loop_
_publ_author_name
'Nowotny, H.'

_publ_section_title
;
 X-ray diffraction studies of thorium-zinc alloys
;
_journal_name_full 'Zeitschrift fuer Metallkunde'
_journal_page_first 31
_journal_page_last 34
_journal_volume 37
_journal_year 1946
_chemical_formula_sum 'Th0.6 Zn5.4'
_chemical_name_systematic '(Th0.6 Zn0.4) Zn5'
_space_group_IT_number 191
_symmetry_space_group_name_Hall '-P 6 2'
_symmetry_space_group_name_H-M 'P 6/m m m'
_cell_angle_alpha 90
_cell_angle_beta 90
_cell_angle_gamma 120
_cell_formula_units_Z 1
_cell_length_a 5.237
_cell_length_b 5.237
_cell_length_c 4.552
_cell_volume 108.118
_citation_journal_id_ASTM ZEMTAE
_cod_data_source_file Nowotny_ZEMTAE_1946_127.cif
_cod_data_source_block Th0.6Zn5.4
_cod_database_code 1527889

loop_
_symmetry_equiv_pos_as_xyz
x,y,z
x-y,x,z
-y,x-y,z
-x,-y,z
-x+y,-x,z
y,-x+y,z
-y,-x,-z
x-y,-y,-z
x,x-y,-z
y,x,-z
-x+y,y,-z
-x,-x+y,-z
-x,-y,-z
-x+y,-x,-z
y,-x+y,-z
x,y,-z
x-y,x,-z
-y,x-y,-z
y,x,z
-x+y,y,z
-x,-x+y,z
-y,-x,z
x-y,-y,z
x,x-y,z

loop_
_atom_site_label
_atom_site_type_symbol
_atom_site_fract_x
_atom_site_fract_y
_atom_site_fract_z
_atom_site_occupancy
_atom_site_U_iso_or_equiv
Zn1 Zn 0 0 0 0.4 0.0
Th1 Th 0 0 0 0.6 0.0
Zn3 Zn 0.5 0 0.5 1 0.0
Zn2 Zn 0.3333 0.6667 0 1 0.0
